data_4132404
loop_
_publ_author_name
'Ajayakumar, M. R.'
'Fu, Yubin'
'Ma, Ji'
'Hennersdorf, Felix'
'Komber, Hartmut'
'Weigand, Jan J.'
'Alfonsov, Alexey'
'Popov, Alexey A.'
'Berger, Reinhard'
'Liu, Junzhi'
'M\"ullen, Klaus'
'Feng, Xinliang'

_publ_section_title
;
 Toward Full Zigzag-Edged Nanographenes: peri-Tetracene and Its
 Corresponding Circumanthracene.
;
_journal_issue 20
_journal_name_full 'Journal of the American Chemical Society'
_journal_page_first 6240
_journal_page_last 6244
_journal_paper_doi 10.1021/jacs.8b03711
_journal_volume 140
_journal_year 2018
_chemical_formula_moiety 'C54 H40 I2, C H2 Cl2'
_chemical_formula_sum 'C55 H42 Cl2 I2'
_chemical_formula_weight 1027.58
_space_group_crystal_system triclinic
_space_group_IT_number 2
_space_group_name_Hall '-P 1'
_space_group_name_H-M_alt 'P -1'
_atom_sites_solution_hydrogens geom
_audit_creation_date 2017-06-14
_audit_creation_method
;
Olex2 1.2
(compiled 2015.09.30 svn.r3233 for OlexSys, GUI svn.r5103)
;
_cell_angle_alpha 83.817(3)
_cell_angle_beta 87.738(3)
_cell_angle_gamma 85.372(3)
_cell_formula_units_Z 2
_cell_length_a 11.7244(4)
_cell_length_b 12.9417(5)
_cell_length_c 14.3009(5)
_cell_measurement_reflns_used 11222
_cell_measurement_temperature 100.01(10)
_cell_measurement_theta_max 76.0000
_cell_measurement_theta_min 3.4540
_cell_volume 2149.23(13)
_computing_cell_refinement 'CrysAlisPro 1.171.38.43 (Rigaku OD, 2015)'
_computing_data_collection 'CrysAlisPro 1.171.38.43 (Rigaku OD, 2015)'
_computing_data_reduction 'CrysAlisPro 1.171.38.43 (Rigaku OD, 2015)'
_computing_molecular_graphics 'Olex2 (Dolomanov et al., 2009)'
_computing_publication_material 'Olex2 (Dolomanov et al., 2009)'
_computing_structure_refinement 'ShelXL (Sheldrick, 2015)'
_computing_structure_solution 'ShelXT (Sheldrick, 2015)'
_diffrn_ambient_environment N~2~
_diffrn_ambient_temperature 100.01(10)
_diffrn_detector 'CCD plate'
_diffrn_detector_area_resol_mean 5.2850
_diffrn_detector_type AtlasS2
_diffrn_measured_fraction_theta_full 0.997
_diffrn_measured_fraction_theta_max 0.985
_diffrn_measurement_details
;
List of Runs (angles in degrees, time in seconds):

  # Type    Start    End  Width  t~exp~   \w     \q     \k     \f   Frames
--------------------------------------------------------------------------
  1  \w    -63.00  32.00   0.50    4.00    --  -38.50  57.00 150.00  190
  2  \w    -56.00  33.00   0.50    4.00    --  -38.50  38.00 -60.00  178
  3  \w   -109.00 -13.00   0.50    4.00    --  -38.50 -57.00   0.00  192
  4  \w     41.00  78.00   0.50    4.00    --   42.50 -99.00 -90.00   74
  5  \w     60.00  94.00   0.50    4.00    --   42.50-125.00-150.00   68
  6  \w      6.00  44.00   0.50    4.00    --   42.50 -99.00-150.00   76
  7  \w     96.00 137.00   0.50   16.00    --  111.00 125.00 -30.00   82
  8  \w    129.00 178.00   0.50   16.00    --  111.00  30.00 -60.00   98
  9  \w     82.00 139.00   0.50   16.00    --  111.00 -61.00 -90.00  114
 10  \w     59.00  97.00   0.50   16.00    --  111.00 -94.00 150.00   76
 11  \w     88.00 148.00   0.50   16.00    --  111.00  30.00   0.00  120
 12  \w    136.00 175.00   0.50   16.00    --  111.00 125.00-180.00   78
 13  \w     45.00  72.00   0.50   16.00    --  111.00 -94.00   0.00   54
 14  \w    133.00 160.00   0.50   16.00    --  111.00  45.00  90.00   54
 15  \w     39.00 118.00   0.50   16.00    --  111.00-125.00 -60.00  158
 16  \w     40.00 117.00   0.50   16.00    --  111.00-125.00 150.00  154
 17  \w     80.00 125.00   0.50   16.00    --  111.00 -77.00-180.00   90
 18  \w    124.00 167.00   0.50   16.00    --  111.00  15.00-120.00   86
 19  \w     72.00 108.00   0.50   16.00    --  111.00  15.00-120.00   72
 20  \w     84.00 120.00   0.50   16.00    --  111.00 -77.00   0.00   72
 21  \w     83.00 121.00   0.50   16.00    --  111.00-125.00  60.00   76
 22  \w     84.00 173.00   0.50   16.00    --  111.00  77.00 -90.00  178
 23  \w     39.00  91.00   0.50   16.00    --  111.00 -77.00 120.00  104
 24  \w     68.00 108.00   0.50   16.00    --  111.00 -94.00 -60.00   80
 25  \w     79.00 121.00   0.50   16.00    --  111.00-125.00-120.00   84
 26  \w     31.00  73.00   0.50   16.00    --  111.00 -94.00 -30.00   84
 27  \w     54.00 135.00   0.50   16.00    --  111.00 -30.00 -60.00  162
 28  \w     40.00 129.00   0.50   16.00    --  111.00 -45.00 120.00  178
 29  \w     95.00 141.00   0.50   16.00    --  111.00 125.00-150.00   92
 30  \w     42.00  45.00   0.50   16.00    --  111.00 -61.00 -90.00    6
;
_diffrn_measurement_device 'four-circle diffractometer'
_diffrn_measurement_device_type 'SuperNova, Dual, Cu at zero, AtlasS2'
_diffrn_measurement_method '\w scans'
_diffrn_orient_matrix_type 'CrysAlisPro convention (1999,Acta A55,543-557)'
_diffrn_orient_matrix_UB_11 0.1301669000
_diffrn_orient_matrix_UB_12 0.0036116000
_diffrn_orient_matrix_UB_13 0.0084862000
_diffrn_orient_matrix_UB_21 -0.0210976000
_diffrn_orient_matrix_UB_22 0.0677827000
_diffrn_orient_matrix_UB_23 0.0821049000
_diffrn_orient_matrix_UB_31 0.0026108000
_diffrn_orient_matrix_UB_32 -0.0990671000
_diffrn_orient_matrix_UB_33 0.0702774000
_diffrn_radiation_monochromator mirror
_diffrn_radiation_probe x-ray
_diffrn_radiation_type CuK\a
_diffrn_radiation_wavelength 1.54184
_diffrn_reflns_av_R_equivalents 0.0311
_diffrn_reflns_av_unetI/netI 0.0369
_diffrn_reflns_Laue_measured_fraction_full 0.997
_diffrn_reflns_Laue_measured_fraction_max 0.985
_diffrn_reflns_limit_h_max 14
_diffrn_reflns_limit_h_min -14
_diffrn_reflns_limit_k_max 16
_diffrn_reflns_limit_k_min -16
_diffrn_reflns_limit_l_max 17
_diffrn_reflns_limit_l_min -16
_diffrn_reflns_number 21125
_diffrn_reflns_point_group_measured_fraction_full 0.997
_diffrn_reflns_point_group_measured_fraction_max 0.985
_diffrn_reflns_theta_full 67.684
_diffrn_reflns_theta_max 76.647
_diffrn_reflns_theta_min 3.110
_diffrn_source 'micro-focus sealed X-ray tube'
_diffrn_source_type 'SuperNova (Cu) X-ray Source'
_exptl_absorpt_coefficient_mu 12.921
_exptl_absorpt_correction_T_max 0.798
_exptl_absorpt_correction_T_min 0.223
_exptl_absorpt_correction_type gaussian
_exptl_absorpt_process_details
;
CrysAlisPro 1.171.38.43 (Rigaku Oxford Diffraction, 2015)
Numerical absorption correction based on gaussian integration over
			a multifaceted crystal model
Empirical absorption correction using spherical harmonics,
 implemented in SCALE3 ABSPACK scaling algorithm.
;
_exptl_crystal_colour orange
_exptl_crystal_colour_primary orange
_exptl_crystal_density_diffrn 1.588
_exptl_crystal_description needle
_exptl_crystal_F_000 1024
_exptl_crystal_size_max 0.221
_exptl_crystal_size_mid 0.024
_exptl_crystal_size_min 0.019
_refine_diff_density_max 1.544
_refine_diff_density_min -1.232
_refine_diff_density_rms 0.085
_refine_ls_extinction_method none
_refine_ls_goodness_of_fit_ref 1.038
_refine_ls_hydrogen_treatment constr
_refine_ls_matrix_type full
_refine_ls_number_parameters 578
_refine_ls_number_reflns 8896
_refine_ls_number_restraints 12
_refine_ls_restrained_S_all 1.038
_refine_ls_R_factor_all 0.0340
_refine_ls_R_factor_gt 0.0305
_refine_ls_shift/su_max 0.004
_refine_ls_shift/su_mean 0.000
_refine_ls_structure_factor_coef Fsqd
_refine_ls_weighting_details 'w=1/[\s^2^(Fo^2^)+(0.0422P)^2^+1.3321P] where P=(Fo^2^+2Fc^2^)/3'
_refine_ls_weighting_scheme calc
_refine_ls_wR_factor_gt 0.0778
_refine_ls_wR_factor_ref 0.0804
_reflns_Friedel_coverage 0.000
_reflns_number_gt 8106
_reflns_number_total 8896
_reflns_threshold_expression 'I > 2\s(I)'
_cod_data_source_file ja8b03711_si_002.cif
_cod_data_source_block feng051
_cod_original_cell_volume 2149.24(14)
_cod_database_code 4132404
_chemical_oxdiff_formula C55H42Cl2I2
_shelx_space_group_comment
;
The symmetry employed for this shelxl refinement is uniquely defined
by the following loop, which should always be used as a source of
symmetry information in preference to the above space-group names.
They are only intended as comments.
;
_reflns_odcompleteness_completeness 99.59
_reflns_odcompleteness_iscentric 1
_reflns_odcompleteness_theta 74.33
_olex2_refinement_description
;
1. Fixed Uiso
 At 1.2 times of:
  All C(H) groups, All C(H,H) groups
 At 1.5 times of:
  All C(H,H,H) groups
2. Uiso/Uaniso restraints and constraints
Uanis(C41A) \\sim Ueq, Uanis(C41B) \\sim Ueq: with sigma of 0.01 and sigma for
terminal atoms of 0.02
3. Others
 Sof(C41B)=Sof(C42B)=Sof(H42D)=Sof(H42E)=Sof(H42F)=Sof(C43B)=Sof(H43D)=
 Sof(H43E)=Sof(H43F)=Sof(C44B)=Sof(H44D)=Sof(H44E)=Sof(H44F)=1-FVAR(1)
 Sof(C41A)=Sof(C42A)=Sof(H42A)=Sof(H42B)=Sof(H42C)=Sof(C43A)=Sof(H43A)=
 Sof(H43B)=Sof(H43C)=Sof(C44A)=Sof(H44A)=Sof(H44B)=Sof(H44C)=FVAR(1)
4.a Secondary CH2 refined with riding coordinates:
 C55(H55A,H55B)
4.b Aromatic/amide H refined with riding coordinates:
 C5(H5), C6(H6), C7(H7), C8(H8), C11(H11), C12(H12), C13(H13), C20(H20),
 C21(H21), C22(H22), C23(H23), C26(H26), C27(H27), C28(H28), C36(H36), C37(H37),
  C39(H39), C40(H40), C46(H46), C47(H47), C49(H49), C50(H50)
4.c Idealised Me refined as rotating group:
 C42A(H42A,H42B,H42C), C43A(H43A,H43B,H43C), C44A(H44A,H44B,H44C), C52(H52A,
 H52B,H52C), C53(H53A,H53B,H53C), C54(H54A,H54B,H54C), C42B(H42D,H42E,H42F),
 C43B(H43D,H43E,H43F), C44B(H44D,H44E,H44F)
;
_shelx_shelxl_version_number 2014/7
_olex2_submission_special_instructions 'No special instructions were received'
_oxdiff_exptl_absorpt_empirical_details
;
Empirical correction (ABSPACK) includes:
- Absorption correction using spherical harmonics
- Frame scaling
;
_oxdiff_exptl_absorpt_empirical_full_max 1.521
_oxdiff_exptl_absorpt_empirical_full_min 0.660

loop_
_space_group_symop_operation_xyz
'x, y, z'
'-x, -y, -z'

loop_
_atom_site_label
_atom_site_type_symbol
_atom_site_fract_x
_atom_site_fract_y
_atom_site_fract_z
_atom_site_U_iso_or_equiv
_atom_site_adp_type
_atom_site_occupancy
_atom_site_site_symmetry_order
_atom_site_calc_flag
_atom_site_refinement_flags_posn
_atom_site_refinement_flags_adp
_atom_site_refinement_flags_occupancy
_atom_site_disorder_assembly
_atom_site_disorder_group
I1 I 0.38937(2) 0.35675(2) 0.29869(2) 0.02597(6) Uani 1 1 d . . . . .
I2 I 1.04705(2) 0.35174(2) 0.27850(2) 0.02875(6) Uani 1 1 d . . . . .
C1 C 0.7046(2) 0.2010(2) 0.11441(19) 0.0252(5) Uani 1 1 d . . . . .
C2 C 0.7102(2) 0.3033(2) 0.14435(18) 0.0226(5) Uani 1 1 d . . . . .
C3 C 0.8162(2) 0.3487(2) 0.14204(19) 0.0232(5) Uani 1 1 d . . . . .
C4 C 0.9101(2) 0.3060(2) 0.08471(19) 0.0249(5) Uani 1 1 d . . . . .
C5 C 1.0022(2) 0.3662(2) 0.0529(2) 0.0268(5) Uani 1 1 d . . . . .
H5 H 1.0050 0.4319 0.0729 0.032 Uiso 1 1 calc R . . . .
C6 C 1.0880(3) 0.3301(2) -0.0068(2) 0.0312(6) Uani 1 1 d . . . . .
H6 H 1.1477 0.3712 -0.0266 0.037 Uiso 1 1 calc R . . . .
C7 C 1.0845(3) 0.2315(2) -0.0375(2) 0.0326(6) Uani 1 1 d . . . . .
H7 H 1.1435 0.2054 -0.0757 0.039 Uiso 1 1 calc R . . . .
C8 C 0.9929(3) 0.1730(2) -0.0106(2) 0.0318(6) Uani 1 1 d . . . . .
H8 H 0.9902 0.1083 -0.0328 0.038 Uiso 1 1 calc R . . . .
C9 C 0.9039(3) 0.2084(2) 0.0493(2) 0.0275(6) Uani 1 1 d . . . . .
C10 C 0.8006(3) 0.1515(2) 0.0695(2) 0.0276(6) Uani 1 1 d . . . . .
C11 C 0.7898(3) 0.0543(2) 0.0379(2) 0.0329(6) Uani 1 1 d . . . . .
H11 H 0.8529 0.0202 0.0097 0.040 Uiso 1 1 calc R . . . .
C12 C 0.6874(3) 0.0079(2) 0.0478(2) 0.0352(7) Uani 1 1 d . . . . .
H12 H 0.6819 -0.0560 0.0247 0.042 Uiso 1 1 calc R . . . .
C13 C 0.5927(3) 0.0552(2) 0.0914(2) 0.0309(6) Uani 1 1 d . . . . .
H13 H 0.5244 0.0229 0.0979 0.037 Uiso 1 1 calc R . . . .
C14 C 0.6000(3) 0.1520(2) 0.1261(2) 0.0269(5) Uani 1 1 d . . . . .
C15 C 0.5037(2) 0.2005(2) 0.17581(19) 0.0252(5) Uani 1 1 d . . . . .
C16 C 0.5098(2) 0.3000(2) 0.19875(19) 0.0247(5) Uani 1 1 d . . . . .
C17 C 0.6077(2) 0.3591(2) 0.17293(18) 0.0216(5) Uani 1 1 d . . . . .
C18 C 0.6114(2) 0.4684(2) 0.17465(18) 0.0231(5) Uani 1 1 d . . . . .
C19 C 0.5138(2) 0.5433(2) 0.15287(19) 0.0256(5) Uani 1 1 d . . . . .
C20 C 0.4199(3) 0.5156(2) 0.10442(19) 0.0287(6) Uani 1 1 d . . . . .
H20 H 0.4195 0.4482 0.0877 0.034 Uiso 1 1 calc R . . . .
C21 C 0.3291(3) 0.5870(3) 0.0815(2) 0.0348(7) Uani 1 1 d . . . . .
H21 H 0.2675 0.5675 0.0502 0.042 Uiso 1 1 calc R . . . .
C22 C 0.3300(3) 0.6885(3) 0.1054(2) 0.0374(7) Uani 1 1 d . . . . .
H22 H 0.2671 0.7358 0.0927 0.045 Uiso 1 1 calc R . . . .
C23 C 0.4234(3) 0.7191(3) 0.1476(2) 0.0337(6) Uani 1 1 d . . . . .
H23 H 0.4241 0.7878 0.1609 0.040 Uiso 1 1 calc R . . . .
C24 C 0.5182(3) 0.6479(2) 0.17095(19) 0.0275(6) Uani 1 1 d . . . . .
C25 C 0.6215(3) 0.6804(2) 0.20985(19) 0.0260(5) Uani 1 1 d . . . . .
C26 C 0.6288(3) 0.7817(2) 0.2346(2) 0.0305(6) Uani 1 1 d . . . . .
H26 H 0.5651 0.8295 0.2289 0.037 Uiso 1 1 calc R . . . .
C27 C 0.7298(3) 0.8117(2) 0.2674(2) 0.0322(6) Uani 1 1 d . . . . .
H27 H 0.7332 0.8797 0.2821 0.039 Uiso 1 1 calc R . . . .
C28 C 0.8251(3) 0.7424(2) 0.2784(2) 0.0291(6) Uani 1 1 d . . . . .
H28 H 0.8914 0.7632 0.3020 0.035 Uiso 1 1 calc R . . . .
C29 C 0.8222(2) 0.6402(2) 0.25425(19) 0.0248(5) Uani 1 1 d . . . . .
C30 C 0.9209(2) 0.5650(2) 0.26831(19) 0.0242(5) Uani 1 1 d . . . . .
C31 C 0.9183(2) 0.4693(2) 0.23535(19) 0.0224(5) Uani 1 1 d . . . . .
C32 C 0.8208(2) 0.4399(2) 0.18888(19) 0.0224(5) Uani 1 1 d . . . . .
C33 C 0.7175(2) 0.5054(2) 0.19316(18) 0.0221(5) Uani 1 1 d . . . . .
C34 C 0.7207(2) 0.6094(2) 0.21897(19) 0.0245(5) Uani 1 1 d . . . . .
C35 C 0.4014(3) 0.1415(2) 0.2024(2) 0.0260(5) Uani 1 1 d . . . . .
C36 C 0.4073(3) 0.0532(2) 0.2687(2) 0.0314(6) Uani 1 1 d . . . . .
H36 H 0.4771 0.0287 0.2947 0.038 Uiso 1 1 calc R . . . .
C37 C 0.3099(3) 0.0024(2) 0.2955(2) 0.0334(6) Uani 1 1 d . . . . .
H37 H 0.3154 -0.0553 0.3404 0.040 Uiso 1 1 calc R . . . .
C38 C 0.2038(3) 0.0349(2) 0.2574(2) 0.0303(6) Uani 1 1 d . . . . .
C39 C 0.1993(3) 0.1210(2) 0.1895(2) 0.0269(5) Uani 1 1 d . . . . .
H39 H 0.1301 0.1435 0.1614 0.032 Uiso 1 1 calc R . . . .
C40 C 0.2968(3) 0.1739(2) 0.1628(2) 0.0267(5) Uani 1 1 d . . . . .
H40 H 0.2913 0.2316 0.1180 0.032 Uiso 1 1 calc R . . . .
C41A C 0.0860(15) -0.0139(14) 0.2939(13) 0.026(3) Uani 0.469(7) 1 d . U P A 1
C42A C -0.0102(6) 0.0681(6) 0.3202(5) 0.0369(17) Uani 0.469(7) 1 d . . P A 1
H42A H 0.0135 0.1029 0.3713 0.055 Uiso 0.469(7) 1 calc GR . P A 1
H42B H -0.0785 0.0339 0.3389 0.055 Uiso 0.469(7) 1 calc GR . P A 1
H42C H -0.0253 0.1181 0.2667 0.055 Uiso 0.469(7) 1 calc GR . P A 1
C43A C 0.1003(10) -0.0989(7) 0.3750(7) 0.044(2) Uani 0.469(7) 1 d . . P A 1
H43A H 0.1527 -0.1543 0.3562 0.066 Uiso 0.469(7) 1 calc GR . P A 1
H43B H 0.0274 -0.1254 0.3924 0.066 Uiso 0.469(7) 1 calc GR . P A 1
H43C H 0.1298 -0.0708 0.4278 0.066 Uiso 0.469(7) 1 calc GR . P A 1
C44A C 0.0469(7) -0.0621(6) 0.2073(5) 0.0382(18) Uani 0.469(7) 1 d . . P A 1
H44A H 0.0354 -0.0085 0.1560 0.057 Uiso 0.469(7) 1 calc GR . P A 1
H44B H -0.0235 -0.0940 0.2228 0.057 Uiso 0.469(7) 1 calc GR . P A 1
H44C H 0.1045 -0.1139 0.1893 0.057 Uiso 0.469(7) 1 calc GR . P A 1
C45 C 1.0180(2) 0.5916(2) 0.3226(2) 0.0252(5) Uani 1 1 d . . . . .
C46 C 1.1276(3) 0.5977(3) 0.2824(2) 0.0351(7) Uani 1 1 d . . . . .
H46 H 1.1395 0.5895 0.2188 0.042 Uiso 1 1 calc R . . . .
C47 C 1.2193(3) 0.6156(3) 0.3351(2) 0.0345(6) Uani 1 1 d . . . . .
H47 H 1.2916 0.6190 0.3064 0.041 Uiso 1 1 calc R . . . .
C48 C 1.2051(3) 0.6286(2) 0.4305(2) 0.0260(5) Uani 1 1 d . . . . .
C49 C 1.0948(3) 0.6246(3) 0.4697(2) 0.0327(6) Uani 1 1 d . . . . .
H49 H 1.0824 0.6339 0.5330 0.039 Uiso 1 1 calc R . . . .
C50 C 1.0028(3) 0.6070(2) 0.4169(2) 0.0305(6) Uani 1 1 d . . . . .
H50 H 0.9300 0.6055 0.4452 0.037 Uiso 1 1 calc R . . . .
C51 C 1.3065(3) 0.6400(2) 0.4927(2) 0.0301(6) Uani 1 1 d . . . . .
C52 C 1.4107(3) 0.6778(3) 0.4338(2) 0.0399(8) Uani 1 1 d . . . . .
H52A H 1.4373 0.6266 0.3925 0.060 Uiso 1 1 calc GR . . . .
H52B H 1.4707 0.6878 0.4749 0.060 Uiso 1 1 calc GR . . . .
H52C H 1.3891 0.7426 0.3973 0.060 Uiso 1 1 calc GR . . . .
C53 C 1.3395(3) 0.5324(3) 0.5449(2) 0.0362(7) Uani 1 1 d . . . . .
H53A H 1.2760 0.5098 0.5841 0.054 Uiso 1 1 calc GR . . . .
H53B H 1.4040 0.5369 0.5832 0.054 Uiso 1 1 calc GR . . . .
H53C H 1.3593 0.4833 0.5001 0.054 Uiso 1 1 calc GR . . . .
C54 C 1.2746(3) 0.7166(3) 0.5657(3) 0.0434(8) Uani 1 1 d . . . . .
H54A H 1.2458 0.7823 0.5344 0.065 Uiso 1 1 calc GR . . . .
H54B H 1.3411 0.7262 0.5998 0.065 Uiso 1 1 calc GR . . . .
H54C H 1.2167 0.6892 0.6087 0.065 Uiso 1 1 calc GR . . . .
Cl1 Cl 0.79636(9) 0.81226(7) 0.51517(6) 0.0484(2) Uani 1 1 d . . . . .
Cl2 Cl 0.65659(9) 1.00063(7) 0.44754(6) 0.0469(2) Uani 1 1 d . . . . .
C55 C 0.6558(3) 0.8685(3) 0.4964(3) 0.0423(7) Uani 1 1 d . . . . .
H55A H 0.6125 0.8649 0.5557 0.051 Uiso 1 1 calc R . . . .
H55B H 0.6184 0.8292 0.4540 0.051 Uiso 1 1 calc R . . . .
C41B C 0.1066(16) -0.0306(14) 0.2781(13) 0.034(3) Uani 0.531(7) 1 d . U P A 2
C42B C -0.0027(5) 0.0161(4) 0.2328(5) 0.0329(14) Uani 0.531(7) 1 d . . P A 2
H42D H -0.0230 0.0833 0.2540 0.049 Uiso 0.531(7) 1 calc GR . P A 2
H42E H -0.0631 -0.0288 0.2501 0.049 Uiso 0.531(7) 1 calc GR . P A 2
H42F H 0.0085 0.0236 0.1657 0.049 Uiso 0.531(7) 1 calc GR . P A 2
C43B C 0.0871(9) -0.0411(12) 0.3861(7) 0.067(4) Uani 0.531(7) 1 d . . P A 2
H43D H 0.1544 -0.0747 0.4156 0.101 Uiso 0.531(7) 1 calc GR . P A 2
H43E H 0.0232 -0.0820 0.4030 0.101 Uiso 0.531(7) 1 calc GR . P A 2
H43F H 0.0715 0.0269 0.4068 0.101 Uiso 0.531(7) 1 calc GR . P A 2
C44B C 0.1362(6) -0.1405(5) 0.2477(7) 0.050(2) Uani 0.531(7) 1 d . . P A 2
H44D H 0.1590 -0.1351 0.1823 0.075 Uiso 0.531(7) 1 calc GR . P A 2
H44E H 0.0702 -0.1802 0.2576 0.075 Uiso 0.531(7) 1 calc GR . P A 2
H44F H 0.1978 -0.1748 0.2844 0.075 Uiso 0.531(7) 1 calc GR . P A 2

loop_
_atom_site_aniso_label
_atom_site_aniso_U_11
_atom_site_aniso_U_22
_atom_site_aniso_U_33
_atom_site_aniso_U_23
_atom_site_aniso_U_13
_atom_site_aniso_U_12
I1 0.01806(9) 0.03321(10) 0.02761(9) -0.00616(6) 0.00055(6) -0.00456(6)
I2 0.01928(9) 0.03578(10) 0.03035(10) -0.00285(7) -0.00431(6) 0.00390(7)
C1 0.0249(13) 0.0258(13) 0.0247(12) -0.0017(10) -0.0046(10) 0.0001(10)
C2 0.0210(13) 0.0259(12) 0.0204(11) -0.0012(9) -0.0024(9) 0.0007(10)
C3 0.0187(12) 0.0262(12) 0.0234(12) 0.0020(10) -0.0010(9) 0.0001(10)
C4 0.0224(13) 0.0268(13) 0.0240(12) 0.0008(10) -0.0015(10) 0.0039(10)
C5 0.0231(13) 0.0296(13) 0.0255(13) 0.0025(10) 0.0020(10) 0.0029(10)
C6 0.0269(14) 0.0359(15) 0.0272(13) 0.0050(11) 0.0040(11) 0.0059(12)
C7 0.0307(15) 0.0368(15) 0.0264(13) 0.0017(11) 0.0045(11) 0.0107(12)
C8 0.0309(15) 0.0332(14) 0.0292(14) -0.0018(11) -0.0003(12) 0.0088(12)
C9 0.0274(14) 0.0284(13) 0.0251(13) -0.0001(10) -0.0031(10) 0.0050(11)
C10 0.0265(14) 0.0264(13) 0.0288(13) -0.0008(10) -0.0031(11) 0.0022(11)
C11 0.0339(16) 0.0277(14) 0.0363(15) -0.0066(11) -0.0011(12) 0.0072(12)
C12 0.0370(17) 0.0275(14) 0.0422(17) -0.0092(12) -0.0050(13) 0.0001(12)
C13 0.0301(15) 0.0276(13) 0.0361(15) -0.0067(11) -0.0037(12) -0.0036(11)
C14 0.0246(13) 0.0290(13) 0.0272(13) -0.0035(10) -0.0053(10) -0.0003(11)
C15 0.0221(13) 0.0282(13) 0.0254(12) -0.0019(10) -0.0060(10) -0.0020(10)
C16 0.0189(12) 0.0296(13) 0.0259(13) -0.0057(10) -0.0038(10) 0.0009(10)
C17 0.0162(11) 0.0279(12) 0.0210(11) -0.0025(9) -0.0045(9) -0.0009(10)
C18 0.0182(12) 0.0309(13) 0.0191(11) -0.0007(9) -0.0003(9) 0.0019(10)
C19 0.0198(13) 0.0324(14) 0.0227(12) 0.0007(10) 0.0015(10) 0.0033(10)
C20 0.0223(13) 0.0408(15) 0.0215(12) 0.0000(11) -0.0015(10) 0.0027(11)
C21 0.0234(14) 0.0535(19) 0.0252(13) 0.0009(12) -0.0032(11) 0.0049(13)
C22 0.0292(15) 0.0496(18) 0.0284(14) 0.0048(13) -0.0017(12) 0.0155(14)
C23 0.0307(15) 0.0364(15) 0.0304(15) 0.0033(12) 0.0015(12) 0.0087(12)
C24 0.0251(14) 0.0317(14) 0.0222(12) 0.0049(10) 0.0023(10) 0.0063(11)
C25 0.0264(14) 0.0256(13) 0.0238(12) 0.0024(10) 0.0032(10) 0.0020(10)
C26 0.0308(15) 0.0243(13) 0.0338(15) 0.0021(11) 0.0032(12) 0.0039(11)
C27 0.0389(17) 0.0248(13) 0.0320(14) -0.0009(11) 0.0036(12) -0.0029(12)
C28 0.0304(15) 0.0265(13) 0.0301(14) -0.0009(11) 0.0030(11) -0.0057(11)
C29 0.0253(13) 0.0252(12) 0.0229(12) 0.0005(10) 0.0047(10) -0.0024(10)
C30 0.0193(12) 0.0296(13) 0.0233(12) 0.0006(10) 0.0037(10) -0.0058(10)
C31 0.0136(11) 0.0268(12) 0.0258(12) -0.0003(10) 0.0002(9) 0.0007(9)
C32 0.0170(12) 0.0257(12) 0.0238(12) 0.0016(10) 0.0003(9) -0.0028(10)
C33 0.0195(12) 0.0255(12) 0.0203(11) 0.0008(9) 0.0014(9) -0.0011(10)
C34 0.0238(13) 0.0272(13) 0.0214(12) 0.0009(10) 0.0046(10) -0.0024(10)
C35 0.0264(14) 0.0268(13) 0.0261(13) -0.0047(10) -0.0043(10) -0.0049(11)
C36 0.0291(15) 0.0306(14) 0.0346(15) -0.0003(11) -0.0101(12) -0.0029(11)
C37 0.0378(17) 0.0286(14) 0.0339(15) 0.0033(11) -0.0124(13) -0.0074(12)
C38 0.0307(15) 0.0290(14) 0.0330(14) -0.0006(11) -0.0107(12) -0.0117(12)
C39 0.0251(14) 0.0261(13) 0.0305(14) -0.0013(10) -0.0091(11) -0.0064(10)
C40 0.0251(13) 0.0253(13) 0.0300(13) 0.0002(10) -0.0058(11) -0.0053(10)
C41A 0.028(6) 0.025(5) 0.027(5) -0.003(4) -0.004(4) -0.015(4)
C42A 0.027(3) 0.037(4) 0.047(4) -0.002(3) 0.007(3) -0.013(3)
C43A 0.055(5) 0.042(4) 0.036(4) 0.007(4) -0.008(3) -0.026(4)
C44A 0.042(4) 0.036(4) 0.040(4) -0.002(3) -0.008(3) -0.022(3)
C45 0.0225(13) 0.0257(12) 0.0272(13) -0.0011(10) 0.0024(10) -0.0040(10)
C46 0.0254(15) 0.0540(19) 0.0280(14) -0.0094(13) 0.0037(12) -0.0119(13)
C47 0.0221(14) 0.0476(18) 0.0354(16) -0.0087(13) 0.0041(12) -0.0088(12)
C48 0.0260(14) 0.0242(12) 0.0275(13) 0.0028(10) -0.0023(11) -0.0058(10)
C49 0.0311(15) 0.0434(17) 0.0246(13) -0.0030(12) 0.0023(11) -0.0116(13)
C50 0.0242(14) 0.0376(15) 0.0297(14) -0.0009(11) 0.0031(11) -0.0065(11)
C51 0.0272(14) 0.0319(14) 0.0309(14) 0.0035(11) -0.0033(11) -0.0084(11)
C52 0.0277(16) 0.054(2) 0.0376(16) 0.0102(14) -0.0095(13) -0.0172(14)
C53 0.0377(17) 0.0357(16) 0.0342(15) 0.0062(12) -0.0071(13) -0.0080(13)
C54 0.0410(19) 0.0401(17) 0.052(2) -0.0119(15) -0.0112(16) -0.0079(14)
Cl1 0.0488(5) 0.0520(5) 0.0426(4) -0.0029(3) -0.0031(4) 0.0048(4)
Cl2 0.0560(5) 0.0398(4) 0.0456(4) -0.0035(3) -0.0137(4) -0.0036(4)
C55 0.0447(19) 0.0420(18) 0.0402(17) -0.0029(14) -0.0011(15) -0.0065(15)
C41B 0.035(6) 0.034(6) 0.034(6) 0.000(4) -0.003(4) -0.012(4)
C42B 0.026(3) 0.029(3) 0.045(3) -0.001(2) -0.002(2) -0.011(2)
C43B 0.040(5) 0.124(10) 0.040(4) 0.015(6) -0.005(3) -0.050(7)
C44B 0.036(4) 0.023(3) 0.092(6) -0.003(3) -0.021(4) -0.007(2)

loop_
_atom_type_symbol
_atom_type_description
_atom_type_scat_dispersion_real
_atom_type_scat_dispersion_imag
_atom_type_scat_source
C C 0.0181 0.0091 'International Tables Vol C Tables 4.2.6.8 and 6.1.1.4'
H H 0.0000 0.0000 'International Tables Vol C Tables 4.2.6.8 and 6.1.1.4'
Cl Cl 0.3639 0.7018 'International Tables Vol C Tables 4.2.6.8 and 6.1.1.4'
I I -0.3257 6.8362 'International Tables Vol C Tables 4.2.6.8 and 6.1.1.4'

loop_
_exptl_crystal_face_index_h
_exptl_crystal_face_index_k
_exptl_crystal_face_index_l
_exptl_crystal_face_perp_dist
1 0 0 0.1089
-1 0 0 0.1089
0 1 0 0.0097
0 -1 0 0.0097
0 0 1 0.0110
0 0 -1 0.0110

loop_
_geom_angle_atom_site_label_1
_geom_angle_atom_site_label_2
_geom_angle_atom_site_label_3
_geom_angle
C10 C1 C2 120.5(3)
C10 C1 C14 120.0(3)
C14 C1 C2 119.5(3)
C3 C2 C1 120.2(3)
C3 C2 C17 120.6(2)
C17 C2 C1 119.2(2)
C2 C3 C4 118.3(3)
C2 C3 C32 117.5(2)
C32 C3 C4 123.9(2)
C5 C4 C3 120.9(3)
C5 C4 C9 118.2(3)
C9 C4 C3 120.4(3)
C4 C5 H5 119.0
C6 C5 C4 121.9(3)
C6 C5 H5 119.0
C5 C6 H6 120.2
C5 C6 C7 119.5(3)
C7 C6 H6 120.2
C6 C7 H7 120.2
C8 C7 C6 119.7(3)
C8 C7 H7 120.2
C7 C8 H8 119.1
C7 C8 C9 121.8(3)
C9 C8 H8 119.1
C4 C9 C10 119.4(3)
C8 C9 C4 118.7(3)
C8 C9 C10 121.7(3)
C1 C10 C9 118.9(3)
C11 C10 C1 118.6(3)
C11 C10 C9 122.2(3)
C10 C11 H11 119.4
C12 C11 C10 121.2(3)
C12 C11 H11 119.4
C11 C12 H12 119.5
C11 C12 C13 121.0(3)
C13 C12 H12 119.5
C12 C13 H13 120.0
C12 C13 C14 119.9(3)
C14 C13 H13 120.0
C1 C14 C15 119.8(3)
C13 C14 C1 119.3(3)
C13 C14 C15 120.9(3)
C14 C15 C35 119.8(3)
C16 C15 C14 118.8(3)
C16 C15 C35 121.4(3)
C15 C16 I1 118.4(2)
C15 C16 C17 122.3(3)
C17 C16 I1 118.0(2)
C2 C17 C16 117.4(2)
C2 C17 C18 116.8(2)
C18 C17 C16 125.8(2)
C17 C18 C19 123.4(2)
C33 C18 C17 117.4(2)
C33 C18 C19 119.2(3)
C20 C19 C18 120.9(3)
C24 C19 C18 119.7(3)
C24 C19 C20 119.0(3)
C19 C20 H20 119.5
C21 C20 C19 121.0(3)
C21 C20 H20 119.5
C20 C21 H21 120.1
C20 C21 C22 119.7(3)
C22 C21 H21 120.1
C21 C22 H22 119.8
C23 C22 C21 120.4(3)
C23 C22 H22 119.8
C22 C23 H23 119.5
C22 C23 C24 121.0(3)
C24 C23 H23 119.5
C19 C24 C23 118.5(3)
C19 C24 C25 119.5(2)
C23 C24 C25 121.9(3)
C26 C25 C24 122.2(3)
C26 C25 C34 118.1(3)
C34 C25 C24 119.6(3)
C25 C26 H26 119.5
C27 C26 C25 120.9(3)
C27 C26 H26 119.5
C26 C27 H27 119.5
C28 C27 C26 121.0(3)
C28 C27 H27 119.5
C27 C28 H28 119.9
C27 C28 C29 120.2(3)
C29 C28 H28 119.9
C28 C29 C30 120.8(3)
C28 C29 C34 119.3(3)
C34 C29 C30 119.8(3)
C29 C30 C45 119.1(3)
C31 C30 C29 118.7(3)
C31 C30 C45 122.1(3)
C30 C31 I2 118.0(2)
C30 C31 C32 122.5(2)
C32 C31 I2 118.32(19)
C3 C32 C31 126.1(2)
C33 C32 C3 116.4(2)
C33 C32 C31 117.5(2)
C18 C33 C32 120.8(2)
C18 C33 C34 119.5(2)
C32 C33 C34 119.7(2)
C25 C34 C33 120.0(3)
C29 C34 C25 120.4(3)
C29 C34 C33 119.6(3)
C36 C35 C15 121.4(3)
C40 C35 C15 120.3(2)
C40 C35 C36 118.3(3)
C35 C36 H36 119.8
C37 C36 C35 120.3(3)
C37 C36 H36 119.8
C36 C37 H37 119.0
C36 C37 C38 122.0(3)
C38 C37 H37 119.0
C37 C38 C39 117.3(3)
C37 C38 C41A 123.8(7)
C37 C38 C41B 119.7(8)
C39 C38 C41A 118.6(7)
C39 C38 C41B 122.3(8)
C38 C39 H39 119.4
C38 C39 C40 121.2(3)
C40 C39 H39 119.4
C35 C40 C39 120.8(3)
C35 C40 H40 119.6
C39 C40 H40 119.6
C42A C41A C38 114.0(12)
C43A C41A C38 113.8(12)
C43A C41A C42A 109.0(12)
C43A C41A C44A 108.8(12)
C44A C41A C38 103.5(10)
C44A C41A C42A 107.3(12)
C41A C42A H42A 109.5
C41A C42A H42B 109.5
C41A C42A H42C 109.5
H42A C42A H42B 109.5
H42A C42A H42C 109.5
H42B C42A H42C 109.5
C41A C43A H43A 109.5
C41A C43A H43B 109.5
C41A C43A H43C 109.5
H43A C43A H43B 109.5
H43A C43A H43C 109.5
H43B C43A H43C 109.5
C41A C44A H44A 109.5
C41A C44A H44B 109.5
C41A C44A H44C 109.5
H44A C44A H44B 109.5
H44A C44A H44C 109.5
H44B C44A H44C 109.5
C46 C45 C30 121.7(3)
C50 C45 C30 120.5(3)
C50 C45 C46 117.7(3)
C45 C46 H46 119.3
C47 C46 C45 121.3(3)
C47 C46 H46 119.3
C46 C47 H47 119.4
C46 C47 C48 121.2(3)
C48 C47 H47 119.4
C47 C48 C51 122.5(3)
C49 C48 C47 117.0(3)
C49 C48 C51 120.4(3)
C48 C49 H49 119.1
C50 C49 C48 121.8(3)
C50 C49 H49 119.1
C45 C50 C49 120.8(3)
C45 C50 H50 119.6
C49 C50 H50 119.6
C48 C51 C52 111.7(2)
C53 C51 C48 107.7(2)
C53 C51 C52 109.0(3)
C54 C51 C48 111.6(3)
C54 C51 C52 108.3(3)
C54 C51 C53 108.4(3)
C51 C52 H52A 109.5
C51 C52 H52B 109.5
C51 C52 H52C 109.5
H52A C52 H52B 109.5
H52A C52 H52C 109.5
H52B C52 H52C 109.5
C51 C53 H53A 109.5
C51 C53 H53B 109.5
C51 C53 H53C 109.5
H53A C53 H53B 109.5
H53A C53 H53C 109.5
H53B C53 H53C 109.5
C51 C54 H54A 109.5
C51 C54 H54B 109.5
C51 C54 H54C 109.5
H54A C54 H54B 109.5
H54A C54 H54C 109.5
H54B C54 H54C 109.5
Cl1 C55 Cl2 111.2(2)
Cl1 C55 H55A 109.4
Cl1 C55 H55B 109.4
Cl2 C55 H55A 109.4
Cl2 C55 H55B 109.4
H55A C55 H55B 108.0
C38 C41B C42B 113.3(13)
C38 C41B C43B 106.4(13)
C38 C41B C44B 110.8(10)
C42B C41B C43B 108.7(11)
C42B C41B C44B 109.5(13)
C44B C41B C43B 108.1(14)
C41B C42B H42D 109.5
C41B C42B H42E 109.5
C41B C42B H42F 109.5
H42D C42B H42E 109.5
H42D C42B H42F 109.5
H42E C42B H42F 109.5
C41B C43B H43D 109.5
C41B C43B H43E 109.5
C41B C43B H43F 109.5
H43D C43B H43E 109.5
H43D C43B H43F 109.5
H43E C43B H43F 109.5
C41B C44B H44D 109.5
C41B C44B H44E 109.5
C41B C44B H44F 109.5
H44D C44B H44E 109.5
H44D C44B H44F 109.5
H44E C44B H44F 109.5

loop_
_geom_bond_atom_site_label_1
_geom_bond_atom_site_label_2
_geom_bond_distance
I1 C16 2.116(3)
I2 C31 2.115(3)
C1 C2 1.442(4)
C1 C10 1.416(4)
C1 C14 1.421(4)
C2 C3 1.415(4)
C2 C17 1.420(4)
C3 C4 1.455(4)
C3 C32 1.425(4)
C4 C5 1.413(4)
C4 C9 1.419(4)
C5 H5 0.9300
C5 C6 1.379(4)
C6 H6 0.9300
C6 C7 1.397(5)
C7 H7 0.9300
C7 C8 1.382(5)
C8 H8 0.9300
C8 C9 1.404(4)
C9 C10 1.471(4)
C10 C11 1.399(4)
C11 H11 0.9300
C11 C12 1.381(5)
C12 H12 0.9300
C12 C13 1.383(5)
C13 H13 0.9300
C13 C14 1.406(4)
C14 C15 1.447(4)
C15 C16 1.371(4)
C15 C35 1.489(4)
C16 C17 1.445(4)
C17 C18 1.422(4)
C18 C19 1.459(4)
C18 C33 1.413(4)
C19 C20 1.413(4)
C19 C24 1.411(4)
C20 H20 0.9300
C20 C21 1.378(4)
C21 H21 0.9300
C21 C22 1.393(5)
C22 H22 0.9300
C22 C23 1.377(5)
C23 H23 0.9300
C23 C24 1.412(4)
C24 C25 1.462(4)
C25 C26 1.405(4)
C25 C34 1.424(4)
C26 H26 0.9300
C26 C27 1.389(5)
C27 H27 0.9300
C27 C28 1.379(5)
C28 H28 0.9300
C28 C29 1.406(4)
C29 C30 1.456(4)
C29 C34 1.414(4)
C30 C31 1.375(4)
C30 C45 1.485(4)
C31 C32 1.442(4)
C32 C33 1.424(4)
C33 C34 1.437(4)
C35 C36 1.402(4)
C35 C40 1.387(4)
C36 H36 0.9300
C36 C37 1.385(5)
C37 H37 0.9300
C37 C38 1.393(4)
C38 C39 1.396(4)
C38 C41A 1.610(18)
C38 C41B 1.48(2)
C39 H39 0.9300
C39 C40 1.399(4)
C40 H40 0.9300
C41A C42A 1.549(18)
C41A C43A 1.51(2)
C41A C44A 1.547(19)
C42A H42A 0.9600
C42A H42B 0.9600
C42A H42C 0.9600
C43A H43A 0.9600
C43A H43B 0.9600
C43A H43C 0.9600
C44A H44A 0.9600
C44A H44B 0.9600
C44A H44C 0.9600
C45 C46 1.391(4)
C45 C50 1.388(4)
C46 H46 0.9300
C46 C47 1.386(4)
C47 H47 0.9300
C47 C48 1.395(4)
C48 C49 1.392(4)
C48 C51 1.537(4)
C49 H49 0.9300
C49 C50 1.388(4)
C50 H50 0.9300
C51 C52 1.539(4)
C51 C53 1.536(4)
C51 C54 1.532(5)
C52 H52A 0.9600
C52 H52B 0.9600
C52 H52C 0.9600
C53 H53A 0.9600
C53 H53B 0.9600
C53 H53C 0.9600
C54 H54A 0.9600
C54 H54B 0.9600
C54 H54C 0.9600
Cl1 C55 1.765(4)
Cl2 C55 1.777(4)
C55 H55A 0.9700
C55 H55B 0.9700
C41B C42B 1.51(2)
C41B C43B 1.55(2)
C41B C44B 1.541(17)
C42B H42D 0.9600
C42B H42E 0.9600
C42B H42F 0.9600
C43B H43D 0.9600
C43B H43E 0.9600
C43B H43F 0.9600
C44B H44D 0.9600
C44B H44E 0.9600
C44B H44F 0.9600

loop_
_geom_torsion_atom_site_label_1
_geom_torsion_atom_site_label_2
_geom_torsion_atom_site_label_3
_geom_torsion_atom_site_label_4
_geom_torsion
I1 C16 C17 C2 151.08(19)
I1 C16 C17 C18 -28.1(3)
I2 C31 C32 C3 -21.3(3)
I2 C31 C32 C33 155.89(19)
C1 C2 C3 C4 17.8(4)
C1 C2 C3 C32 -168.2(2)
C1 C2 C17 C16 19.0(4)
C1 C2 C17 C18 -161.8(2)
C1 C10 C11 C12 1.6(4)
C1 C14 C15 C16 9.3(4)
C1 C14 C15 C35 -169.6(2)
C2 C1 C10 C9 -3.2(4)
C2 C1 C10 C11 -177.2(3)
C2 C1 C14 C13 176.0(3)
C2 C1 C14 C15 -5.8(4)
C2 C3 C4 C5 158.0(3)
C2 C3 C4 C9 -13.7(4)
C2 C3 C32 C31 147.4(3)
C2 C3 C32 C33 -29.8(3)
C2 C17 C18 C19 146.5(3)
C2 C17 C18 C33 -29.7(3)
C3 C2 C17 C16 -163.2(2)
C3 C2 C17 C18 16.0(4)
C3 C4 C5 C6 -175.4(3)
C3 C4 C9 C8 176.0(2)
C3 C4 C9 C10 1.3(4)
C3 C32 C33 C18 16.0(4)
C3 C32 C33 C34 -165.6(2)
C4 C3 C32 C31 -38.9(4)
C4 C3 C32 C33 143.9(3)
C4 C5 C6 C7 0.1(4)
C4 C9 C10 C1 7.2(4)
C4 C9 C10 C11 -179.0(3)
C5 C4 C9 C8 4.1(4)
C5 C4 C9 C10 -170.7(2)
C5 C6 C7 C8 2.6(4)
C6 C7 C8 C9 -1.9(4)
C7 C8 C9 C4 -1.5(4)
C7 C8 C9 C10 173.2(3)
C8 C9 C10 C1 -167.4(3)
C8 C9 C10 C11 6.4(4)
C9 C4 C5 C6 -3.5(4)
C9 C10 C11 C12 -172.2(3)
C10 C1 C2 C3 -9.5(4)
C10 C1 C2 C17 168.3(2)
C10 C1 C14 C13 -1.0(4)
C10 C1 C14 C15 177.2(2)
C10 C11 C12 C13 -1.6(5)
C11 C12 C13 C14 0.3(5)
C12 C13 C14 C1 1.0(4)
C12 C13 C14 C15 -177.2(3)
C13 C14 C15 C16 -172.5(3)
C13 C14 C15 C35 8.6(4)
C14 C1 C2 C3 173.6(2)
C14 C1 C2 C17 -8.6(4)
C14 C1 C10 C9 173.7(2)
C14 C1 C10 C11 -0.3(4)
C14 C15 C16 I1 -165.21(19)
C14 C15 C16 C17 1.7(4)
C14 C15 C35 C36 66.3(4)
C14 C15 C35 C40 -114.7(3)
C15 C16 C17 C2 -15.9(4)
C15 C16 C17 C18 165.0(3)
C15 C35 C36 C37 177.0(3)
C15 C35 C40 C39 -178.0(3)
C16 C15 C35 C36 -112.6(3)
C16 C15 C35 C40 66.4(4)
C16 C17 C18 C19 -34.4(4)
C16 C17 C18 C33 149.4(3)
C17 C2 C3 C4 -160.0(2)
C17 C2 C3 C32 14.0(4)
C17 C18 C19 C20 -17.4(4)
C17 C18 C19 C24 169.7(2)
C17 C18 C33 C32 13.9(4)
C17 C18 C33 C34 -164.5(2)
C18 C19 C20 C21 -178.2(3)
C18 C19 C24 C23 178.8(3)
C18 C19 C24 C25 1.0(4)
C18 C33 C34 C25 -11.0(4)
C18 C33 C34 C29 168.3(2)
C19 C18 C33 C32 -162.5(2)
C19 C18 C33 C34 19.1(4)
C19 C20 C21 C22 0.7(4)
C19 C24 C25 C26 -176.2(3)
C19 C24 C25 C34 7.1(4)
C20 C19 C24 C23 5.8(4)
C20 C19 C24 C25 -172.0(2)
C20 C21 C22 C23 3.2(5)
C21 C22 C23 C24 -2.5(5)
C22 C23 C24 C19 -2.0(4)
C22 C23 C24 C25 175.7(3)
C23 C24 C25 C26 6.1(4)
C23 C24 C25 C34 -170.6(3)
C24 C19 C20 C21 -5.2(4)
C24 C25 C26 C27 -177.1(3)
C24 C25 C34 C29 178.4(2)
C24 C25 C34 C33 -2.2(4)
C25 C26 C27 C28 -1.3(5)
C26 C25 C34 C29 1.6(4)
C26 C25 C34 C33 -179.1(2)
C26 C27 C28 C29 1.6(4)
C27 C28 C29 C30 -178.1(3)
C27 C28 C29 C34 -0.3(4)
C28 C29 C30 C31 -173.8(2)
C28 C29 C30 C45 9.8(4)
C28 C29 C34 C25 -1.3(4)
C28 C29 C34 C33 179.4(2)
C29 C30 C31 I2 -168.57(18)
C29 C30 C31 C32 -1.1(4)
C29 C30 C45 C46 -119.0(3)
C29 C30 C45 C50 63.7(4)
C30 C29 C34 C25 176.5(2)
C30 C29 C34 C33 -2.9(4)
C30 C31 C32 C3 171.3(3)
C30 C31 C32 C33 -11.5(4)
C30 C45 C46 C47 -175.6(3)
C30 C45 C50 C49 175.4(3)
C31 C30 C45 C46 64.8(4)
C31 C30 C45 C50 -112.6(3)
C31 C32 C33 C18 -161.4(2)
C31 C32 C33 C34 17.0(4)
C32 C3 C4 C5 -15.6(4)
C32 C3 C4 C9 172.7(2)
C32 C33 C34 C25 170.6(2)
C32 C33 C34 C29 -10.1(4)
C33 C18 C19 C20 158.7(3)
C33 C18 C19 C24 -14.2(4)
C34 C25 C26 C27 -0.3(4)
C34 C29 C30 C31 8.4(4)
C34 C29 C30 C45 -168.0(2)
C35 C15 C16 I1 13.7(3)
C35 C15 C16 C17 -179.4(2)
C35 C36 C37 C38 1.2(5)
C36 C35 C40 C39 1.0(5)
C36 C37 C38 C39 0.7(5)
C36 C37 C38 C41A -173.3(8)
C36 C37 C38 C41B 171.2(8)
C37 C38 C39 C40 -1.7(5)
C37 C38 C41A C42A 126.4(10)
C37 C38 C41A C43A 0.5(15)
C37 C38 C41A C44A -117.4(9)
C37 C38 C41B C42B 179.1(7)
C37 C38 C41B C43B 59.8(13)
C37 C38 C41B C44B -57.5(14)
C38 C39 C40 C35 0.8(5)
C39 C38 C41A C42A -47.6(14)
C39 C38 C41A C43A -173.5(8)
C39 C38 C41A C44A 68.6(11)
C39 C38 C41B C42B -10.9(14)
C39 C38 C41B C43B -130.2(10)
C39 C38 C41B C44B 112.6(11)
C40 C35 C36 C37 -2.0(5)
C41A C38 C39 C40 172.7(7)
C45 C30 C31 I2 7.7(3)
C45 C30 C31 C32 175.2(2)
C45 C46 C47 C48 -0.3(5)
C46 C45 C50 C49 -2.0(5)
C46 C47 C48 C49 -1.1(5)
C46 C47 C48 C51 175.1(3)
C47 C48 C49 C50 0.8(5)
C47 C48 C51 C52 22.3(4)
C47 C48 C51 C53 -97.3(3)
C47 C48 C51 C54 143.8(3)
C48 C49 C50 C45 0.7(5)
C49 C48 C51 C52 -161.7(3)
C49 C48 C51 C53 78.7(4)
C49 C48 C51 C54 -40.2(4)
C50 C45 C46 C47 1.8(5)
C51 C48 C49 C50 -175.4(3)
C41B C38 C39 C40 -171.9(7)

loop_
_exptl_oxdiff_crystal_face_indexfrac_h
_exptl_oxdiff_crystal_face_indexfrac_k
_exptl_oxdiff_crystal_face_indexfrac_l
_exptl_oxdiff_crystal_face_x
_exptl_oxdiff_crystal_face_y
_exptl_oxdiff_crystal_face_z
1.0000 -0.0000 0.0000 0.1302 -0.0211 0.0026
-1.0000 0.0000 -0.0000 -0.1302 0.0211 -0.0026
-0.0000 1.0000 -0.0000 0.0036 0.0678 -0.0991
0.0000 -1.0000 0.0000 -0.0036 -0.0678 0.0991
-0.0000 -0.0000 1.0000 0.0085 0.0821 0.0703
0.0000 0.0000 -1.0000 -0.0085 -0.0821 -0.0703
